data_4130480
loop_
_publ_author_name
'Tseng, Kuei-Nin T'
'Kampf, Jeff W.'
'Szymczak, Nathaniel K.'

_publ_section_title
;
 Modular Attachment of Appended Boron Lewis Acids to a Ruthenium Pincer
 Catalyst: Metal-Ligand Cooperativity Enables Selective Alkyne
 Hydrogenation.
;
_journal_issue 33
_journal_name_full 'Journal of the American Chemical Society'
_journal_page_first 10378
_journal_page_last 10381
_journal_paper_doi 10.1021/jacs.6b03972
_journal_volume 138
_journal_year 2016
_chemical_formula_moiety 'C50 H52 B2 N5 O4 P Ru, 1.5(C6 H6)'
_chemical_formula_sum 'C59 H61 B2 N5 O4 P Ru'
_chemical_formula_weight 1057.78
_space_group_crystal_system orthorhombic
_space_group_IT_number 29
_space_group_name_Hall 'P 2c -2ac'
_space_group_name_H-M_alt 'P c a 21'
_atom_sites_solution_hydrogens geom
_audit_creation_method SHELXL-2014/6
_cell_angle_alpha 90
_cell_angle_beta 90
_cell_angle_gamma 90
_cell_formula_units_Z 8
_cell_length_a 20.8335(3)
_cell_length_b 12.51430(10)
_cell_length_c 39.2291(6)
_cell_measurement_reflns_used 34558
_cell_measurement_temperature 85(2)
_cell_measurement_theta_max 68.9710
_cell_measurement_theta_min 2.2630
_cell_volume 10227.7(2)
_computing_cell_refinement 'CrysAlisPro 1.171.38.41 (Rigaku OD, 2015)'
_computing_data_collection 'CrystalClear-SM Expert 2.0 r16 (Rigaku, 2014)'
_computing_data_reduction 'CrysAlisPro 1.171.38.41 (Rigaku OD, 2015)'
_computing_molecular_graphics 'Bruker SHELXTL'
_computing_publication_material 'Bruker SHELXTL'
_computing_structure_refinement 'SHELXL-2014/6 (Sheldrick, 2014)'
_computing_structure_solution 'SHELXT (Sheldrick, 2014)'
_diffrn_ambient_temperature 85(2)
_diffrn_measured_fraction_theta_full 1.000
_diffrn_measured_fraction_theta_max 0.996
_diffrn_measurement_device_type 'Rigaku Saturn 944+ CCD'
_diffrn_measurement_method '\w scans'
_diffrn_radiation_type CuK\a
_diffrn_radiation_wavelength 1.54178
_diffrn_reflns_av_R_equivalents 0.1317
_diffrn_reflns_av_unetI/netI 0.0656
_diffrn_reflns_Laue_measured_fraction_full 1.000
_diffrn_reflns_Laue_measured_fraction_max 0.996
_diffrn_reflns_limit_h_max 24
_diffrn_reflns_limit_h_min -25
_diffrn_reflns_limit_k_max 15
_diffrn_reflns_limit_k_min -15
_diffrn_reflns_limit_l_max 45
_diffrn_reflns_limit_l_min -47
_diffrn_reflns_number 155905
_diffrn_reflns_point_group_measured_fraction_full 1.000
_diffrn_reflns_point_group_measured_fraction_max 0.996
_diffrn_reflns_theta_full 67.679
_diffrn_reflns_theta_max 69.424
_diffrn_reflns_theta_min 2.121
_diffrn_source 'micro-focus rotating anode'
_exptl_absorpt_coefficient_mu 3.198
_exptl_absorpt_correction_T_max 1.00000
_exptl_absorpt_correction_T_min 0.27523
_exptl_absorpt_correction_type multi-scan
_exptl_absorpt_process_details
; 
CrysAlisPro 1.171.38.41 (Rigaku Oxford Diffraction, 2015) 
Empirical absorption correction using spherical harmonics, 
 implemented in SCALE3 ABSPACK scaling algorithm. 
;
_exptl_crystal_colour black
_exptl_crystal_density_diffrn 1.374
_exptl_crystal_description plate
_exptl_crystal_F_000 4408
_exptl_crystal_size_max 0.14
_exptl_crystal_size_mid 0.05
_exptl_crystal_size_min 0.01
_refine_diff_density_max 3.406
_refine_diff_density_min -1.193
_refine_diff_density_rms 0.129
_refine_ls_abs_structure_details
; 
 Flack x determined using 6820 quotients [(I+)-(I-)]/[(I+)+(I-)] 
 (Parsons, Flack and Wagner, Acta Cryst. B69 (2013) 249-259). 
;
_refine_ls_abs_structure_Flack -0.002(6)
_refine_ls_extinction_method none
_refine_ls_goodness_of_fit_ref 1.044
_refine_ls_hydrogen_treatment constr
_refine_ls_matrix_type full
_refine_ls_number_parameters 1316
_refine_ls_number_reflns 17961
_refine_ls_number_restraints 343
_refine_ls_restrained_S_all 1.035
_refine_ls_R_factor_all 0.0739
_refine_ls_R_factor_gt 0.0697
_refine_ls_shift/su_max 0.001
_refine_ls_shift/su_mean 0.000
_refine_ls_structure_factor_coef Fsqd
_refine_ls_weighting_details 'w=1/[\s^2^(Fo^2^)+(0.0740P)^2^+83.6222P] where P=(Fo^2^+2Fc^2^)/3'
_refine_ls_weighting_scheme calc
_refine_ls_wR_factor_gt 0.1875
_refine_ls_wR_factor_ref 0.1906
_reflns_Friedel_coverage 0.968
_reflns_Friedel_fraction_full 1.000
_reflns_Friedel_fraction_max 0.996
_reflns_number_gt 16576
_reflns_number_total 17961
_reflns_threshold_expression 'I > 2\s(I)'
_cod_data_source_file ja6b03972_si_001.cif
_cod_data_source_block kt3236
_cod_depositor_comments
;

2020-05-25
Z value and formula fixed to values more according to usual
chemical conventions.                 miguel
;
_cod_original_formula_sum 'C118 H122 B4 N10 O8 P2 Ru2'
_cod_original_formula_weight 2115.57
_cod_original_formula_moiety '2(C50 H52 B2 N5 O4 P Ru), 3(C6 H6)'
_cod_original_formula_units_Z 4
_cod_database_code 4130480
_shelx_space_group_comment
; 
The symmetry employed for this shelxl refinement is uniquely defined 
by the following loop, which should always be used as a source of 
symmetry information in preference to the above space-group names. 
They are only intended as comments. 
;
_shelxl_version_number 2014/6

loop_
_space_group_symop_operation_xyz
'x, y, z'
'-x, -y, z+1/2'
'x+1/2, -y, z'
'-x+1/2, y, z+1/2'

loop_
_atom_site_label
_atom_site_type_symbol
_atom_site_fract_x
_atom_site_fract_y
_atom_site_fract_z
_atom_site_U_iso_or_equiv
_atom_site_adp_type
_atom_site_occupancy
_atom_site_site_symmetry_order
_atom_site_calc_flag
_atom_site_refinement_flags_posn
_atom_site_refinement_flags_adp
Ru1 Ru 0.37196(4) 0.79123(6) 0.61202(2) 0.0176(2) Uani 1 1 d . .
Ru2 Ru 0.20985(4) 0.28509(6) 0.88588(2) 0.0180(2) Uani 1 1 d . .
P1 P 0.45078(14) 0.8092(2) 0.65121(8) 0.0193(6) Uani 1 1 d . .
P2 P 0.12812(13) 0.3027(2) 0.84878(8) 0.0184(6) Uani 1 1 d . .
O1 O 0.2815(4) 0.7799(6) 0.5779(2) 0.0194(17) Uani 1 1 d . U
O2 O 0.2428(4) 0.9496(6) 0.5716(2) 0.0227(17) Uani 1 1 d . U
O3 O 0.2677(4) 1.0906(6) 0.6402(2) 0.029(2) Uani 1 1 d . U
O4 O 0.2463(4) 0.9901(6) 0.6874(2) 0.0227(17) Uani 1 1 d . U
O5 O 0.3340(4) 0.4862(6) 0.8096(2) 0.0238(17) Uani 1 1 d . U
O6 O 0.3110(5) 0.5868(6) 0.8566(2) 0.033(2) Uani 1 1 d . U
O7 O 0.3009(4) 0.2686(6) 0.9164(2) 0.0237(18) Uani 1 1 d . U
O8 O 0.3427(4) 0.4353(6) 0.9257(2) 0.0262(18) Uani 1 1 d . U
N1 N 0.4303(4) 0.8721(7) 0.5752(3) 0.0195(19) Uani 1 1 d . .
N2 N 0.4810(5) 0.7069(8) 0.5541(3) 0.023(2) Uani 1 1 d . .
N3 N 0.4067(4) 0.6507(7) 0.5975(3) 0.0182(19) Uani 1 1 d . .
N4 N 0.3500(5) 0.5315(7) 0.6364(3) 0.022(2) Uani 1 1 d . .
N5 N 0.3108(4) 0.7102(7) 0.6416(3) 0.020(2) Uani 1 1 d . .
N6 N 0.1572(4) 0.3635(8) 0.9250(3) 0.022(2) Uani 1 1 d . .
N7 N 0.1106(5) 0.1984(8) 0.9479(3) 0.025(2) Uani 1 1 d . .
N8 N 0.1771(4) 0.1442(7) 0.9016(3) 0.021(2) Uani 1 1 d . .
N9 N 0.2327(4) 0.0259(7) 0.8612(3) 0.022(2) Uani 1 1 d . .
N10 N 0.2686(5) 0.2062(7) 0.8547(3) 0.023(2) Uani 1 1 d . U
C1 C 0.3882(6) 1.0453(9) 0.5954(3) 0.025(3) Uani 1 1 d . .
H1A H 0.4002 1.1209 0.5942 0.037 Uiso 1 1 calc R U
H1B H 0.3930 1.0197 0.6189 0.037 Uiso 1 1 calc R U
H1C H 0.3435 1.0368 0.5881 0.037 Uiso 1 1 calc R U
C2 C 0.4308(5) 0.9819(9) 0.5724(3) 0.019(2) Uani 1 1 d . .
C3 C 0.4692(5) 1.0338(9) 0.5489(3) 0.025(3) Uani 1 1 d . .
H3 H 0.4684 1.1096 0.5476 0.030 Uiso 1 1 calc R U
C4 C 0.5090(6) 0.9764(9) 0.5270(3) 0.025(3) Uani 1 1 d . .
H4 H 0.5348 1.0117 0.5106 0.030 Uiso 1 1 calc R U
C5 C 0.5097(5) 0.8679(10) 0.5300(3) 0.024(2) Uani 1 1 d . .
H5 H 0.5372 0.8268 0.5158 0.029 Uiso 1 1 calc R U
C6 C 0.4698(6) 0.8159(9) 0.5540(3) 0.022(2) Uani 1 1 d . .
C7 C 0.4532(5) 0.6344(8) 0.5737(3) 0.017(2) Uani 1 1 d . .
C8 C 0.4713(5) 0.5213(9) 0.5735(3) 0.020(2) Uani 1 1 d . U
C9 C 0.5165(6) 0.4645(10) 0.5547(4) 0.028(3) Uani 1 1 d . .
H9 H 0.5406 0.4978 0.5371 0.033 Uiso 1 1 calc R U
C10 C 0.5252(5) 0.3578(10) 0.5626(4) 0.029(3) Uani 1 1 d . .
H10 H 0.5559 0.3171 0.5503 0.034 Uiso 1 1 calc R U
C11 C 0.4899(6) 0.3089(9) 0.5883(4) 0.027(3) Uani 1 1 d . .
H11 H 0.4973 0.2358 0.5934 0.033 Uiso 1 1 calc R U
C12 C 0.4433(5) 0.3656(8) 0.6069(3) 0.024(3) Uani 1 1 d . .
H12 H 0.4189 0.3322 0.6243 0.029 Uiso 1 1 calc R U
C13 C 0.4347(5) 0.4715(9) 0.5988(3) 0.022(2) Uani 1 1 d . .
C14 C 0.3918(5) 0.5531(7) 0.6134(4) 0.019(2) Uani 1 1 d . .
C15 C 0.3074(5) 0.6056(8) 0.6500(3) 0.020(2) Uani 1 1 d . .
C16 C 0.2596(5) 0.5726(9) 0.6726(4) 0.024(3) Uani 1 1 d . U
H16 H 0.2569 0.4998 0.6794 0.029 Uiso 1 1 calc R U
C17 C 0.2163(5) 0.6464(10) 0.6849(4) 0.026(3) Uani 1 1 d . .
H17 H 0.1852 0.6251 0.7013 0.031 Uiso 1 1 calc R U
C18 C 0.2179(6) 0.7503(9) 0.6738(3) 0.024(3) Uani 1 1 d . .
H18 H 0.1867 0.7998 0.6817 0.029 Uiso 1 1 calc R U
C19 C 0.2650(6) 0.7835(9) 0.6508(4) 0.022(3) Uani 1 1 d . .
C20 C 0.2749(5) 0.8851(9) 0.6331(3) 0.020(2) Uani 1 1 d . U
C21 C 0.2462(5) 0.9081(10) 0.5373(3) 0.025(3) Uani 1 1 d . .
C22 C 0.2585(6) 0.7840(8) 0.5431(3) 0.022(2) Uani 1 1 d . .
C23 C 0.2682(6) 1.1644(9) 0.6693(4) 0.029(3) Uani 1 1 d . .
C24 C 0.2315(6) 1.1000(9) 0.6970(3) 0.024(3) Uani 1 1 d . .
C25 C 0.1813(6) 0.9307(10) 0.5203(3) 0.029(3) Uani 1 1 d . .
H25A H 0.1467 0.9020 0.5345 0.043 Uiso 1 1 calc R U
H25B H 0.1801 0.8965 0.4978 0.043 Uiso 1 1 calc R U
H25C H 0.1757 1.0080 0.5177 0.043 Uiso 1 1 calc R U
C26 C 0.2993(6) 0.9619(10) 0.5177(4) 0.027(3) Uani 1 1 d . .
H26A H 0.2933 1.0395 0.5185 0.041 Uiso 1 1 calc R U
H26B H 0.2985 0.9376 0.4940 0.041 Uiso 1 1 calc R U
H26C H 0.3408 0.9435 0.5280 0.041 Uiso 1 1 calc R U
C27 C 0.1963(6) 0.7171(10) 0.5436(4) 0.031(3) Uani 1 1 d . .
H27A H 0.2069 0.6420 0.5480 0.046 Uiso 1 1 calc R U
H27B H 0.1747 0.7231 0.5215 0.046 Uiso 1 1 calc R U
H27C H 0.1679 0.7436 0.5616 0.046 Uiso 1 1 calc R U
C28 C 0.3062(7) 0.7328(11) 0.5195(3) 0.031(3) Uani 1 1 d . .
H28A H 0.3476 0.7695 0.5214 0.047 Uiso 1 1 calc R U
H28B H 0.2906 0.7381 0.4960 0.047 Uiso 1 1 calc R U
H28C H 0.3114 0.6574 0.5256 0.047 Uiso 1 1 calc R U
C29 C 0.2363(10) 1.2671(11) 0.6588(4) 0.051(4) Uani 1 1 d . .
H29A H 0.2646 1.3065 0.6433 0.076 Uiso 1 1 calc R U
H29B H 0.2278 1.3106 0.6791 0.076 Uiso 1 1 calc R U
H29C H 0.1957 1.2511 0.6473 0.076 Uiso 1 1 calc R U
C30 C 0.3385(7) 1.1820(13) 0.6782(5) 0.051(5) Uani 1 1 d . .
H30A H 0.3568 1.1155 0.6871 0.077 Uiso 1 1 calc R U
H30B H 0.3419 1.2381 0.6955 0.077 Uiso 1 1 calc R U
H30C H 0.3620 1.2038 0.6577 0.077 Uiso 1 1 calc R U
C31 C 0.1600(6) 1.1119(11) 0.6949(4) 0.037(3) Uani 1 1 d . .
H31A H 0.1463 1.1044 0.6711 0.055 Uiso 1 1 calc R U
H31B H 0.1476 1.1826 0.7034 0.055 Uiso 1 1 calc R U
H31C H 0.1395 1.0565 0.7088 0.055 Uiso 1 1 calc R U
C32 C 0.2530(8) 1.1197(11) 0.7328(4) 0.038(3) Uani 1 1 d . .
H32A H 0.2314 1.0693 0.7481 0.058 Uiso 1 1 calc R U
H32B H 0.2421 1.1930 0.7394 0.058 Uiso 1 1 calc R U
H32C H 0.2996 1.1096 0.7344 0.058 Uiso 1 1 calc R U
C33 C 0.4357(5) 0.8444(8) 0.6957(3) 0.019(2) Uani 1 1 d . U
C34 C 0.3753(5) 0.8726(9) 0.7079(3) 0.022(2) Uani 1 1 d . U
H34 H 0.3395 0.8721 0.6929 0.026 Uiso 1 1 calc R U
C35 C 0.3668(5) 0.9016(10) 0.7421(3) 0.024(2) Uani 1 1 d . U
H35 H 0.3253 0.9190 0.7505 0.028 Uiso 1 1 calc R U
C36 C 0.4201(5) 0.9045(9) 0.7637(3) 0.023(2) Uani 1 1 d . U
H36 H 0.4152 0.9265 0.7868 0.027 Uiso 1 1 calc R U
C37 C 0.4806(5) 0.8751(9) 0.7515(3) 0.023(2) Uani 1 1 d . U
H37 H 0.5168 0.8751 0.7663 0.027 Uiso 1 1 calc R U
C38 C 0.4870(5) 0.8465(9) 0.7183(3) 0.021(2) Uani 1 1 d . U
H38 H 0.5284 0.8271 0.7102 0.026 Uiso 1 1 calc R U
C39 C 0.4937(6) 0.6831(10) 0.6597(3) 0.024(3) Uani 1 1 d . .
C40 C 0.4603(5) 0.6091(9) 0.6803(3) 0.024(3) Uani 1 1 d . .
H40 H 0.4200 0.6290 0.6897 0.028 Uiso 1 1 calc R U
C41 C 0.4846(6) 0.5086(9) 0.6872(4) 0.029(3) Uani 1 1 d . .
H41 H 0.4612 0.4605 0.7012 0.034 Uiso 1 1 calc R U
C42 C 0.5420(7) 0.4790(10) 0.6738(4) 0.034(3) Uani 1 1 d . .
H42 H 0.5582 0.4094 0.6782 0.041 Uiso 1 1 calc R U
C43 C 0.5776(6) 0.5494(11) 0.6538(4) 0.032(3) Uani 1 1 d . .
H43 H 0.6183 0.5287 0.6451 0.039 Uiso 1 1 calc R U
C44 C 0.5527(6) 0.6508(10) 0.6466(4) 0.028(3) Uani 1 1 d . .
H44 H 0.5765 0.6984 0.6326 0.033 Uiso 1 1 calc R U
C45 C 0.5109(5) 0.9119(9) 0.6408(3) 0.020(2) Uani 1 1 d . .
C46 C 0.5062(6) 1.0113(9) 0.6568(4) 0.026(3) Uani 1 1 d . .
H46 H 0.4737 1.0233 0.6734 0.031 Uiso 1 1 calc R U
C47 C 0.5490(6) 1.0931(9) 0.6485(4) 0.025(3) Uani 1 1 d . .
H47 H 0.5454 1.1601 0.6598 0.030 Uiso 1 1 calc R U
C48 C 0.5963(6) 1.0785(10) 0.6244(3) 0.027(3) Uani 1 1 d . .
H48 H 0.6252 1.1348 0.6191 0.032 Uiso 1 1 calc R U
C49 C 0.6011(5) 0.9808(9) 0.6080(4) 0.025(3) Uani 1 1 d . .
H49 H 0.6338 0.9696 0.5915 0.031 Uiso 1 1 calc R U
C50 C 0.5580(5) 0.8985(9) 0.6157(3) 0.023(2) Uani 1 1 d . .
H50 H 0.5608 0.8326 0.6038 0.028 Uiso 1 1 calc R U
C51 C 0.1947(6) 0.5380(9) 0.9031(4) 0.025(3) Uani 1 1 d . .
H51A H 0.2407 0.5293 0.9076 0.037 Uiso 1 1 calc R U
H51B H 0.1830 0.6135 0.9053 0.037 Uiso 1 1 calc R U
H51C H 0.1852 0.5137 0.8799 0.037 Uiso 1 1 calc R U
C52 C 0.1570(6) 0.4733(9) 0.9280(3) 0.022(2) Uani 1 1 d . .
C53 C 0.1256(6) 0.5252(10) 0.9544(3) 0.028(3) Uani 1 1 d . .
H53 H 0.1261 0.6010 0.9554 0.033 Uiso 1 1 calc R U
C54 C 0.0934(6) 0.4676(10) 0.9792(4) 0.034(3) Uani 1 1 d . .
H54 H 0.0737 0.5024 0.9979 0.040 Uiso 1 1 calc R U
C55 C 0.0910(7) 0.3592(10) 0.9758(4) 0.033(3) Uani 1 1 d . .
H55 H 0.0687 0.3183 0.9924 0.040 Uiso 1 1 calc R U
C56 C 0.1208(5) 0.3066(9) 0.9483(3) 0.022(3) Uani 1 1 d . .
C57 C 0.1342(6) 0.1286(9) 0.9266(3) 0.025(3) Uani 1 1 d . .
C58 C 0.1169(6) 0.0141(9) 0.9277(3) 0.025(3) Uani 1 1 d . .
C59 C 0.0753(6) -0.0433(10) 0.9488(4) 0.031(3) Uani 1 1 d . .
H59 H 0.0533 -0.0103 0.9672 0.037 Uiso 1 1 calc R U
C60 C 0.0679(6) -0.1509(10) 0.9414(4) 0.033(3) Uani 1 1 d . .
H60 H 0.0407 -0.1929 0.9555 0.039 Uiso 1 1 calc R U
C61 C 0.0986(6) -0.1991(10) 0.9142(4) 0.032(3) Uani 1 1 d . .
H61 H 0.0902 -0.2720 0.9091 0.038 Uiso 1 1 calc R U
C62 C 0.1420(5) -0.1420(9) 0.8940(4) 0.028(3) Uani 1 1 d . .
H62 H 0.1643 -0.1752 0.8757 0.033 Uiso 1 1 calc R U
C63 C 0.1513(5) -0.0347(9) 0.9017(3) 0.021(2) Uani 1 1 d . .
C64 C 0.1910(5) 0.0489(8) 0.8854(4) 0.021(2) Uani 1 1 d . .
C65 C 0.2727(5) 0.1018(9) 0.8469(3) 0.020(2) Uani 1 1 d . U
C66 C 0.3194(6) 0.0685(10) 0.8237(3) 0.026(2) Uani 1 1 d . U
H66 H 0.3219 -0.0043 0.8169 0.032 Uiso 1 1 calc R U
C67 C 0.3620(6) 0.1426(10) 0.8106(4) 0.027(3) Uani 1 1 d . U
H67 H 0.3920 0.1212 0.7937 0.033 Uiso 1 1 calc R U
C68 C 0.3617(5) 0.2484(9) 0.8219(3) 0.020(2) Uani 1 1 d . U
H68 H 0.3927 0.2985 0.8141 0.025 Uiso 1 1 calc R U
C69 C 0.3131(5) 0.2779(8) 0.8454(3) 0.017(2) Uani 1 1 d . U
C70 C 0.3050(6) 0.3807(9) 0.8634(3) 0.023(2) Uani 1 1 d . U
C71 C 0.3420(6) 0.3831(10) 0.9590(3) 0.026(3) Uani 1 1 d . .
C72 C 0.3302(6) 0.2619(10) 0.9494(3) 0.027(3) Uani 1 1 d . .
C73 C 0.2834(7) 0.2027(11) 0.9732(4) 0.034(3) Uani 1 1 d . .
H73A H 0.2411 0.2372 0.9722 0.051 Uiso 1 1 calc R U
H73B H 0.2996 0.2052 0.9966 0.051 Uiso 1 1 calc R U
H73C H 0.2795 0.1281 0.9659 0.051 Uiso 1 1 calc R U
C74 C 0.3898(7) 0.1993(11) 0.9448(4) 0.038(3) Uani 1 1 d . .
H74A H 0.3792 0.1289 0.9353 0.057 Uiso 1 1 calc R U
H74B H 0.4112 0.1904 0.9668 0.057 Uiso 1 1 calc R U
H74C H 0.4185 0.2371 0.9290 0.057 Uiso 1 1 calc R U
C75 C 0.4064(8) 0.4033(11) 0.9757(4) 0.038(3) Uani 1 1 d . .
H75A H 0.4408 0.3798 0.9604 0.057 Uiso 1 1 calc R U
H75B H 0.4089 0.3635 0.9971 0.057 Uiso 1 1 calc R U
H75C H 0.4111 0.4799 0.9803 0.057 Uiso 1 1 calc R U
C76 C 0.2888(7) 0.4319(11) 0.9803(4) 0.036(3) Uani 1 1 d . .
H76A H 0.2950 0.5094 0.9816 0.054 Uiso 1 1 calc R U
H76B H 0.2899 0.4013 1.0033 0.054 Uiso 1 1 calc R U
H76C H 0.2472 0.4165 0.9697 0.054 Uiso 1 1 calc R U
C77 C 0.3495(6) 0.5969(9) 0.8004(3) 0.026(3) Uani 1 1 d . .
C78 C 0.3110(7) 0.6599(10) 0.8280(4) 0.032(3) Uani 1 1 d . .
C79 C 0.3298(8) 0.6159(11) 0.7640(4) 0.038(3) Uani 1 1 d . .
H79A H 0.3544 0.5685 0.7490 0.057 Uiso 1 1 calc R U
H79B H 0.3385 0.6905 0.7579 0.057 Uiso 1 1 calc R U
H79C H 0.2839 0.6012 0.7615 0.057 Uiso 1 1 calc R U
C80 C 0.4213(6) 0.6105(10) 0.8042(5) 0.039(4) Uani 1 1 d . .
H80A H 0.4337 0.5962 0.8279 0.059 Uiso 1 1 calc R U
H80B H 0.4333 0.6838 0.7981 0.059 Uiso 1 1 calc R U
H80C H 0.4434 0.5602 0.7891 0.059 Uiso 1 1 calc R U
C81 C 0.2399(8) 0.6745(12) 0.8176(5) 0.049(4) Uani 1 1 d . .
H81A H 0.2227 0.6061 0.8096 0.074 Uiso 1 1 calc R U
H81B H 0.2370 0.7276 0.7993 0.074 Uiso 1 1 calc R U
H81C H 0.2151 0.6990 0.8373 0.074 Uiso 1 1 calc R U
C82 C 0.3380(9) 0.7647(11) 0.8382(4) 0.047(4) Uani 1 1 d . .
H82A H 0.3094 0.7988 0.8548 0.071 Uiso 1 1 calc R U
H82B H 0.3421 0.8105 0.8181 0.071 Uiso 1 1 calc R U
H82C H 0.3804 0.7541 0.8485 0.071 Uiso 1 1 calc R U
C83 C 0.1406(5) 0.3379(9) 0.8038(3) 0.021(2) Uani 1 1 d . U
C84 C 0.2007(5) 0.3713(9) 0.7916(3) 0.023(3) Uani 1 1 d . .
H84 H 0.2366 0.3731 0.8066 0.028 Uiso 1 1 calc R U
C85 C 0.2077(5) 0.4015(10) 0.7581(3) 0.024(3) Uani 1 1 d . .
H85 H 0.2488 0.4225 0.7501 0.029 Uiso 1 1 calc R U
C86 C 0.1563(6) 0.4019(9) 0.7360(3) 0.025(3) Uani 1 1 d . .
H86 H 0.1614 0.4252 0.7131 0.030 Uiso 1 1 calc R U
C87 C 0.0962(7) 0.3670(9) 0.7481(4) 0.029(3) Uani 1 1 d . .
H87 H 0.0605 0.3643 0.7330 0.035 Uiso 1 1 calc R U
C88 C 0.0886(5) 0.3369(9) 0.7813(3) 0.022(2) Uani 1 1 d . .
H88 H 0.0475 0.3150 0.7892 0.027 Uiso 1 1 calc R U
C89 C 0.0843(5) 0.1775(9) 0.8418(3) 0.022(2) Uani 1 1 d . .
C90 C 0.0245(6) 0.1483(11) 0.8556(4) 0.034(3) Uani 1 1 d . .
H90 H 0.0021 0.1980 0.8694 0.040 Uiso 1 1 calc R U
C91 C -0.0025(7) 0.0487(11) 0.8495(4) 0.037(3) Uani 1 1 d . .
H91 H -0.0433 0.0310 0.8587 0.045 Uiso 1 1 calc R U
C92 C 0.0310(7) -0.0246(11) 0.8296(4) 0.038(3) Uani 1 1 d . .
H92 H 0.0135 -0.0937 0.8260 0.046 Uiso 1 1 calc R U
C93 C 0.0887(6) 0.0017(10) 0.8154(4) 0.034(3) Uani 1 1 d . .
H93 H 0.1108 -0.0489 0.8017 0.040 Uiso 1 1 calc R U
C94 C 0.1152(6) 0.1018(10) 0.8209(4) 0.028(3) Uani 1 1 d . .
H94 H 0.1549 0.1197 0.8104 0.033 Uiso 1 1 calc R U
C95 C 0.0693(6) 0.4068(9) 0.8600(3) 0.024(3) Uani 1 1 d . .
C96 C 0.0259(5) 0.3936(9) 0.8868(4) 0.026(2) Uani 1 1 d . .
H96 H 0.0264 0.3292 0.8996 0.031 Uiso 1 1 calc R U
C97 C -0.0184(6) 0.4735(10) 0.8950(4) 0.033(3) Uani 1 1 d . .
H97 H -0.0494 0.4619 0.9124 0.040 Uiso 1 1 calc R U
C98 C -0.0166(6) 0.5691(10) 0.8777(4) 0.031(3) Uani 1 1 d . .
H98 H -0.0461 0.6241 0.8833 0.038 Uiso 1 1 calc R U
C99 C 0.0278(6) 0.5854(10) 0.8522(4) 0.030(3) Uani 1 1 d . .
H99 H 0.0298 0.6524 0.8408 0.036 Uiso 1 1 calc R U
C100 C 0.0696(5) 0.5037(9) 0.8430(4) 0.025(3) Uani 1 1 d . .
H100 H 0.0989 0.5145 0.8248 0.030 Uiso 1 1 calc R U
C101 C 0.3461(10) 0.7191(12) 0.9425(5) 0.054(5) Uani 1 1 d . .
H101 H 0.3228 0.6544 0.9452 0.065 Uiso 1 1 calc R U
C102 C 0.3175(8) 0.8070(14) 0.9275(4) 0.048(4) Uani 1 1 d . .
H102 H 0.2741 0.8025 0.9202 0.057 Uiso 1 1 calc R U
C103 C 0.3506(7) 0.9003(12) 0.9229(4) 0.041(3) Uani 1 1 d . .
H103 H 0.3301 0.9604 0.9130 0.049 Uiso 1 1 calc R U
C104 C 0.4147(7) 0.9064(11) 0.9330(4) 0.039(3) Uani 1 1 d . .
H104 H 0.4383 0.9703 0.9293 0.047 Uiso 1 1 calc R U
C105 C 0.4441(7) 0.8192(11) 0.9486(5) 0.041(4) Uani 1 1 d . .
H105 H 0.4876 0.8232 0.9557 0.049 Uiso 1 1 calc R U
C106 C 0.4091(8) 0.7268(12) 0.9535(5) 0.048(4) Uani 1 1 d . .
H106 H 0.4286 0.6675 0.9646 0.057 Uiso 1 1 calc R U
C107 C 0.0896(8) 0.6817(11) 0.7588(4) 0.040(4) Uani 1 1 d . .
H107 H 0.1233 0.6349 0.7655 0.048 Uiso 1 1 calc R U
C108 C 0.0265(8) 0.6481(11) 0.7607(4) 0.041(3) Uani 1 1 d . .
H108 H 0.0168 0.5781 0.7686 0.049 Uiso 1 1 calc R U
C109 C -0.0220(7) 0.7158(11) 0.7514(4) 0.038(3) Uani 1 1 d . .
H109 H -0.0654 0.6926 0.7526 0.046 Uiso 1 1 calc R U
C110 C -0.0080(8) 0.8169(12) 0.7402(4) 0.042(4) Uani 1 1 d . .
H110 H -0.0419 0.8638 0.7339 0.050 Uiso 1 1 calc R U
C111 C 0.0546(7) 0.8513(11) 0.7381(4) 0.037(3) Uani 1 1 d . .
H111 H 0.0637 0.9216 0.7303 0.045 Uiso 1 1 calc R U
C112 C 0.1039(8) 0.7838(12) 0.7471(4) 0.039(3) Uani 1 1 d . .
H112 H 0.1473 0.8068 0.7453 0.047 Uiso 1 1 calc R U
C113 C 0.2484(9) 0.2500(12) 0.5647(4) 0.046(4) Uani 1 1 d . .
H113 H 0.2725 0.1866 0.5609 0.055 Uiso 1 1 calc R U
C114 C 0.1827(7) 0.2471(11) 0.5641(4) 0.037(3) Uani 1 1 d . .
H114 H 0.1608 0.1817 0.5599 0.044 Uiso 1 1 calc R U
C115 C 0.1483(7) 0.3404(11) 0.5696(4) 0.038(3) Uani 1 1 d . .
H115 H 0.1027 0.3388 0.5690 0.045 Uiso 1 1 calc R U
C116 C 0.1792(7) 0.4348(10) 0.5760(4) 0.038(3) Uani 1 1 d . .
H116 H 0.1552 0.4980 0.5800 0.046 Uiso 1 1 calc R U
C117 C 0.2444(8) 0.4380(12) 0.5766(4) 0.043(4) Uani 1 1 d . .
H117 H 0.2658 0.5036 0.5809 0.052 Uiso 1 1 calc R U
C118 C 0.2796(7) 0.3462(13) 0.5708(4) 0.045(4) Uani 1 1 d . .
H118 H 0.3252 0.3488 0.5711 0.054 Uiso 1 1 calc R U
B1 B 0.2674(6) 0.8767(10) 0.5948(4) 0.019(2) Uani 1 1 d . U
B2 B 0.2610(6) 0.9894(10) 0.6534(4) 0.022(2) Uani 1 1 d . U
B3 B 0.3163(6) 0.3673(10) 0.9012(4) 0.021(2) Uani 1 1 d . U
B4 B 0.3187(6) 0.4854(10) 0.8434(4) 0.020(2) Uani 1 1 d . U

loop_
_atom_site_aniso_label
_atom_site_aniso_U_11
_atom_site_aniso_U_22
_atom_site_aniso_U_33
_atom_site_aniso_U_23
_atom_site_aniso_U_13
_atom_site_aniso_U_12
Ru1 0.0146(4) 0.0104(3) 0.0276(5) 0.0002(4) -0.0002(3) 0.0002(3)
Ru2 0.0153(4) 0.0123(4) 0.0264(5) -0.0001(4) -0.0002(3) -0.0002(3)
P1 0.0203(14) 0.0133(12) 0.0243(15) -0.0001(11) -0.0005(11) 0.0001(11)
P2 0.0122(13) 0.0166(13) 0.0263(17) -0.0008(11) -0.0016(11) 0.0013(10)
O1 0.015(4) 0.017(3) 0.026(4) -0.002(3) -0.007(3) 0.001(3)
O2 0.022(4) 0.016(3) 0.031(5) -0.001(3) 0.000(3) 0.001(3)
O3 0.041(5) 0.013(3) 0.034(5) -0.002(3) 0.009(4) 0.001(3)
O4 0.025(4) 0.009(3) 0.035(4) -0.002(3) 0.002(3) 0.004(3)
O5 0.027(4) 0.009(3) 0.036(4) 0.003(3) 0.002(3) -0.004(3)
O6 0.052(6) 0.014(4) 0.033(5) 0.001(3) 0.007(4) -0.003(3)
O7 0.019(4) 0.018(4) 0.034(5) 0.004(3) -0.005(3) -0.006(3)
O8 0.030(4) 0.018(4) 0.031(5) 0.003(3) -0.004(3) -0.006(3)
N1 0.020(5) 0.014(4) 0.024(5) 0.001(4) -0.002(4) 0.003(4)
N2 0.021(5) 0.020(5) 0.028(6) 0.001(4) 0.001(4) -0.003(4)
N3 0.008(4) 0.019(5) 0.028(5) 0.006(4) 0.001(3) -0.001(3)
N4 0.024(5) 0.015(5) 0.025(6) -0.002(4) 0.004(4) 0.001(4)
N5 0.013(5) 0.016(5) 0.033(6) -0.006(4) -0.003(4) 0.008(3)
N6 0.013(4) 0.021(5) 0.033(6) -0.001(4) -0.002(4) -0.005(4)
N7 0.019(5) 0.018(5) 0.040(7) -0.002(4) 0.002(4) -0.001(4)
N8 0.020(5) 0.013(4) 0.030(6) -0.002(4) 0.005(4) 0.002(4)
N9 0.012(5) 0.017(4) 0.037(6) 0.004(4) 0.002(4) -0.001(3)
N10 0.019(4) 0.019(4) 0.031(6) 0.004(3) -0.001(4) -0.006(3)
C1 0.028(6) 0.010(5) 0.037(7) 0.003(5) 0.001(5) 0.001(4)
C2 0.012(5) 0.017(5) 0.029(7) 0.001(5) -0.005(4) -0.002(4)
C3 0.019(6) 0.013(5) 0.042(8) 0.000(5) -0.002(5) -0.003(4)
C4 0.028(6) 0.021(6) 0.027(7) 0.007(5) 0.001(5) -0.010(5)
C5 0.019(5) 0.026(6) 0.029(7) -0.001(5) 0.000(5) 0.003(5)
C6 0.025(6) 0.018(5) 0.024(6) 0.003(5) -0.003(5) -0.001(5)
C7 0.008(5) 0.013(5) 0.029(6) 0.001(4) -0.002(4) 0.001(4)
C8 0.019(4) 0.017(4) 0.024(5) -0.002(4) -0.001(4) 0.001(4)
C9 0.023(6) 0.025(6) 0.034(7) -0.003(5) -0.001(5) 0.001(5)
C10 0.015(5) 0.020(6) 0.051(9) -0.006(5) 0.003(5) 0.006(4)
C11 0.020(6) 0.012(5) 0.049(9) -0.005(5) -0.002(5) 0.001(4)
C12 0.023(6) 0.013(5) 0.036(8) -0.002(5) 0.001(5) -0.004(4)
C13 0.018(5) 0.016(5) 0.032(7) -0.004(5) 0.000(4) -0.003(4)
C14 0.017(5) 0.007(4) 0.034(7) -0.003(5) -0.006(5) 0.003(4)
C15 0.012(5) 0.013(5) 0.035(7) 0.001(5) 0.001(4) -0.004(4)
C16 0.007(5) 0.019(5) 0.047(8) 0.001(5) 0.002(5) -0.007(4)
C17 0.011(5) 0.025(6) 0.042(8) -0.002(5) 0.005(5) 0.004(4)
C18 0.025(6) 0.014(5) 0.034(7) 0.000(5) 0.006(5) 0.004(5)
C19 0.017(6) 0.015(5) 0.035(7) -0.005(5) -0.004(5) 0.000(4)
C20 0.007(5) 0.014(4) 0.039(5) -0.001(4) 0.002(4) 0.002(4)
C21 0.013(5) 0.029(6) 0.032(7) 0.002(5) -0.003(5) 0.001(5)
C22 0.020(6) 0.017(5) 0.030(7) 0.002(5) 0.004(5) 0.000(4)
C23 0.036(7) 0.015(6) 0.037(8) -0.010(5) 0.004(5) -0.001(5)
C24 0.022(6) 0.013(5) 0.037(8) -0.002(5) -0.002(5) 0.006(4)
C25 0.028(6) 0.029(6) 0.029(7) -0.001(5) -0.007(5) 0.006(5)
C26 0.017(6) 0.026(6) 0.039(8) 0.001(5) 0.003(5) -0.007(5)
C27 0.029(7) 0.022(6) 0.042(8) 0.000(5) -0.010(6) -0.002(5)
C28 0.041(8) 0.026(6) 0.026(7) -0.006(5) -0.001(5) 0.008(5)
C29 0.090(13) 0.015(6) 0.047(10) 0.004(6) 0.020(9) 0.012(7)
C30 0.033(8) 0.047(9) 0.073(13) -0.029(9) 0.014(7) -0.021(7)
C31 0.023(7) 0.025(6) 0.063(10) -0.013(6) 0.001(6) 0.002(5)
C32 0.048(8) 0.027(7) 0.040(9) -0.008(6) -0.007(6) 0.013(6)
C33 0.010(4) 0.015(5) 0.034(5) 0.002(4) 0.000(3) -0.008(3)
C34 0.021(5) 0.013(5) 0.032(5) 0.004(4) 0.001(4) -0.001(4)
C35 0.017(5) 0.020(5) 0.034(5) 0.003(4) 0.005(4) 0.000(4)
C36 0.019(4) 0.014(5) 0.035(6) 0.001(4) 0.001(4) 0.000(4)
C37 0.012(4) 0.019(5) 0.037(5) 0.000(4) -0.001(4) -0.002(4)
C38 0.005(4) 0.022(5) 0.036(5) 0.002(4) 0.001(3) -0.006(4)
C39 0.025(6) 0.022(6) 0.025(7) -0.004(5) -0.007(5) -0.005(5)
C40 0.012(5) 0.020(6) 0.038(7) -0.001(5) -0.005(5) -0.002(4)
C41 0.029(6) 0.014(5) 0.042(8) 0.005(5) -0.008(5) 0.004(5)
C42 0.044(8) 0.014(6) 0.043(9) -0.001(5) -0.015(6) 0.008(5)
C43 0.022(6) 0.035(7) 0.041(8) -0.002(6) -0.006(5) 0.011(5)
C44 0.031(6) 0.020(5) 0.032(7) -0.001(5) 0.001(5) 0.005(5)
C45 0.005(5) 0.018(5) 0.037(7) 0.004(5) -0.002(4) -0.004(4)
C46 0.024(6) 0.016(5) 0.037(8) 0.003(5) 0.002(5) 0.001(5)
C47 0.025(6) 0.014(5) 0.036(7) 0.004(5) -0.003(5) -0.004(4)
C48 0.021(6) 0.023(6) 0.035(7) 0.010(5) -0.003(5) -0.010(5)
C49 0.011(5) 0.025(6) 0.040(8) 0.005(5) 0.001(5) -0.003(4)
C50 0.022(5) 0.018(5) 0.030(7) 0.002(5) -0.003(5) 0.002(4)
C51 0.018(6) 0.013(5) 0.042(8) -0.002(5) 0.004(5) 0.002(4)
C52 0.021(6) 0.016(5) 0.028(7) -0.003(5) -0.001(5) 0.001(4)
C53 0.033(7) 0.018(6) 0.032(7) -0.004(5) 0.003(5) -0.002(5)
C54 0.034(7) 0.028(6) 0.038(8) -0.009(6) 0.010(6) -0.001(5)
C55 0.039(7) 0.020(6) 0.040(8) 0.000(5) 0.012(6) -0.001(5)
C56 0.010(5) 0.020(5) 0.038(8) -0.004(5) 0.005(4) -0.001(4)
C57 0.030(6) 0.018(6) 0.026(7) -0.001(5) -0.002(5) -0.002(5)
C58 0.021(6) 0.018(5) 0.035(7) 0.004(5) 0.001(5) -0.002(4)
C59 0.028(6) 0.016(6) 0.049(9) 0.002(5) 0.006(6) -0.005(5)
C60 0.030(7) 0.020(6) 0.048(9) 0.008(6) 0.006(6) -0.001(5)
C61 0.030(7) 0.013(5) 0.053(9) 0.002(5) 0.004(6) -0.005(5)
C62 0.016(5) 0.016(5) 0.051(9) 0.001(5) 0.001(5) 0.004(4)
C63 0.010(5) 0.018(5) 0.036(7) 0.003(5) 0.001(4) 0.000(4)
C64 0.011(5) 0.019(5) 0.033(7) 0.007(6) -0.001(5) -0.001(4)
C65 0.013(5) 0.017(4) 0.031(6) 0.003(4) 0.000(4) -0.002(3)
C66 0.024(5) 0.021(5) 0.034(6) 0.001(4) 0.003(4) 0.002(4)
C67 0.020(5) 0.018(4) 0.044(7) 0.001(4) 0.008(5) 0.004(4)
C68 0.009(4) 0.022(4) 0.031(5) 0.003(4) 0.002(3) 0.005(3)
C69 0.010(4) 0.014(3) 0.026(4) 0.003(3) -0.001(3) 0.001(3)
C70 0.021(5) 0.016(4) 0.033(5) 0.001(3) 0.002(4) -0.003(4)
C71 0.032(7) 0.023(6) 0.023(7) 0.005(5) -0.004(5) -0.003(5)
C72 0.028(6) 0.020(6) 0.033(7) 0.004(5) -0.003(5) -0.002(5)
C73 0.041(8) 0.033(7) 0.028(8) 0.007(5) -0.004(6) -0.011(6)
C74 0.028(7) 0.032(7) 0.055(10) -0.001(6) -0.013(6) 0.003(6)
C75 0.055(9) 0.029(7) 0.030(8) 0.005(6) -0.011(6) -0.014(6)
C76 0.048(8) 0.028(7) 0.032(8) 0.001(5) -0.002(6) 0.004(6)
C77 0.031(7) 0.012(5) 0.034(7) 0.000(5) 0.002(5) 0.001(5)
C78 0.044(8) 0.016(6) 0.038(8) 0.005(5) 0.010(6) 0.007(5)
C79 0.054(9) 0.024(6) 0.034(8) 0.007(6) 0.001(6) -0.013(6)
C80 0.023(7) 0.020(6) 0.076(12) 0.012(7) 0.008(6) -0.002(5)
C81 0.056(10) 0.028(7) 0.064(12) 0.014(7) 0.010(8) 0.015(7)
C82 0.079(12) 0.022(7) 0.041(9) 0.005(6) 0.016(8) -0.006(7)
C83 0.014(4) 0.019(4) 0.030(5) -0.004(4) -0.001(4) 0.007(4)
C84 0.012(5) 0.019(6) 0.039(8) 0.001(5) -0.005(5) 0.005(4)
C85 0.015(5) 0.024(6) 0.034(7) -0.004(5) -0.001(4) 0.003(4)
C86 0.038(7) 0.014(5) 0.024(7) 0.001(5) 0.000(5) 0.002(5)
C87 0.036(7) 0.017(6) 0.034(8) -0.003(5) -0.004(5) 0.004(5)
C88 0.011(5) 0.017(5) 0.039(7) 0.000(5) -0.003(4) -0.001(4)
C89 0.014(5) 0.018(5) 0.035(7) 0.003(5) -0.001(5) -0.004(4)
C90 0.031(7) 0.031(7) 0.038(8) 0.004(6) 0.000(6) -0.003(6)
C91 0.028(7) 0.032(7) 0.052(9) 0.006(6) -0.009(6) -0.018(6)
C92 0.037(8) 0.023(6) 0.054(10) 0.006(6) -0.014(6) -0.010(6)
C93 0.029(7) 0.020(6) 0.051(9) -0.003(6) -0.015(6) 0.008(5)
C94 0.023(6) 0.024(6) 0.037(8) -0.006(5) -0.006(5) 0.005(5)
C95 0.027(6) 0.018(6) 0.027(7) -0.001(5) -0.005(5) -0.005(5)
C96 0.016(5) 0.028(6) 0.033(7) 0.002(6) -0.001(5) 0.002(4)
C97 0.025(6) 0.031(7) 0.043(9) -0.008(6) 0.003(5) 0.004(5)
C98 0.018(6) 0.023(6) 0.053(10) -0.008(6) -0.004(5) 0.004(5)
C99 0.026(6) 0.019(6) 0.044(8) -0.004(5) -0.004(5) 0.001(5)
C100 0.010(5) 0.019(6) 0.046(8) -0.005(5) 0.002(5) 0.000(4)
C101 0.086(13) 0.027(8) 0.049(10) -0.002(7) 0.010(9) -0.028(8)
C102 0.050(10) 0.052(9) 0.041(9) -0.002(8) -0.005(7) -0.017(8)
C103 0.042(8) 0.030(7) 0.051(10) -0.002(6) -0.007(7) -0.002(6)
C104 0.042(8) 0.028(7) 0.047(9) -0.009(6) 0.008(6) 0.002(6)
C105 0.039(8) 0.023(6) 0.061(11) 0.000(7) 0.011(7) 0.008(6)
C106 0.056(10) 0.025(7) 0.062(11) -0.005(7) 0.008(8) -0.004(7)
C107 0.052(9) 0.026(7) 0.042(9) -0.005(6) -0.007(7) 0.018(6)
C108 0.056(9) 0.023(7) 0.043(9) 0.000(6) 0.007(7) 0.000(6)
C109 0.033(8) 0.039(8) 0.043(9) -0.009(6) 0.003(6) -0.001(6)
C110 0.061(10) 0.026(7) 0.039(9) -0.004(6) -0.002(7) 0.015(7)
C111 0.044(8) 0.025(6) 0.043(9) 0.002(6) -0.001(6) 0.001(6)
C112 0.043(8) 0.042(8) 0.033(8) -0.006(6) 0.003(6) -0.003(6)
C113 0.066(11) 0.035(8) 0.036(9) -0.004(7) -0.008(7) 0.016(7)
C114 0.053(9) 0.023(6) 0.035(8) 0.000(6) -0.002(6) -0.006(6)
C115 0.046(8) 0.033(7) 0.034(8) 0.004(6) 0.004(6) -0.001(6)
C116 0.053(9) 0.021(6) 0.042(9) 0.003(6) 0.002(6) 0.003(6)
C117 0.053(9) 0.030(7) 0.046(9) 0.002(7) -0.013(7) -0.003(6)
C118 0.027(7) 0.049(9) 0.060(11) 0.000(8) -0.009(6) 0.001(6)
B1 0.011(5) 0.012(4) 0.035(5) 0.001(4) 0.001(4) -0.007(4)
B2 0.018(5) 0.014(4) 0.033(5) 0.000(4) -0.002(4) 0.000(4)
B3 0.018(5) 0.011(4) 0.034(5) -0.001(4) -0.001(4) -0.003(4)
B4 0.014(5) 0.012(4) 0.033(5) 0.000(4) -0.003(4) -0.003(4)

loop_
_atom_type_symbol
_atom_type_description
_atom_type_scat_dispersion_real
_atom_type_scat_dispersion_imag
_atom_type_scat_source
C C 0.0181 0.0091 'International Tables Vol C Tables 4.2.6.8 and 6.1.1.4'
H H 0.0000 0.0000 'International Tables Vol C Tables 4.2.6.8 and 6.1.1.4'
B B 0.0090 0.0039 'International Tables Vol C Tables 4.2.6.8 and 6.1.1.4'
N N 0.0311 0.0180 'International Tables Vol C Tables 4.2.6.8 and 6.1.1.4'
O O 0.0492 0.0322 'International Tables Vol C Tables 4.2.6.8 and 6.1.1.4'
P P 0.2955 0.4335 'International Tables Vol C Tables 4.2.6.8 and 6.1.1.4'
Ru Ru 0.0552 3.2960 'International Tables Vol C Tables 4.2.6.8 and 6.1.1.4'

loop_
_geom_angle_atom_site_label_1
_geom_angle_atom_site_label_2
_geom_angle_atom_site_label_3
_geom_angle
N3 Ru1 N5 87.1(4)
N3 Ru1 N1 91.0(4)
N5 Ru1 N1 173.0(4)
N3 Ru1 P1 91.1(3)
N5 Ru1 P1 96.8(3)
N1 Ru1 P1 90.0(3)
N3 Ru1 O1 94.4(3)
N5 Ru1 O1 77.6(4)
N1 Ru1 O1 95.8(3)
P1 Ru1 O1 171.9(2)
N3 Ru1 C20 144.3(4)
N5 Ru1 C20 61.8(4)
N1 Ru1 C20 117.6(4)
P1 Ru1 C20 108.6(3)
O1 Ru1 C20 63.7(3)
N8 Ru2 N10 87.8(4)
N8 Ru2 N6 90.5(4)
N10 Ru2 N6 171.4(4)
N8 Ru2 P2 91.6(3)
N10 Ru2 P2 96.7(3)
N6 Ru2 P2 91.8(3)
N8 Ru2 O7 92.5(4)
N10 Ru2 O7 76.3(4)
N6 Ru2 O7 95.4(3)
P2 Ru2 O7 171.7(2)
N8 Ru2 C70 144.4(4)
N10 Ru2 C70 61.9(4)
N6 Ru2 C70 116.5(4)
P2 Ru2 C70 109.2(3)
O7 Ru2 C70 63.8(4)
C33 P1 C45 99.3(5)
C33 P1 C39 96.8(5)
C45 P1 C39 107.9(5)
C33 P1 Ru1 123.3(4)
C45 P1 Ru1 114.3(4)
C39 P1 Ru1 113.0(4)
C83 P2 C89 97.5(6)
C83 P2 C95 98.9(5)
C89 P2 C95 108.0(5)
C83 P2 Ru2 122.5(4)
C89 P2 Ru2 113.0(4)
C95 P2 Ru2 114.7(4)
B1 O1 C22 110.1(9)
B1 O1 Ru1 81.1(6)
C22 O1 Ru1 144.2(7)
B1 O2 C21 110.9(9)
B2 O3 C23 106.7(10)
B2 O4 C24 107.7(9)
B4 O5 C77 107.2(9)
B4 O6 C78 107.0(10)
B3 O7 C72 109.7(9)
B3 O7 Ru2 83.4(7)
C72 O7 Ru2 147.5(8)
B3 O8 C71 109.8(9)
C6 N1 C2 117.4(10)
C6 N1 Ru1 120.6(7)
C2 N1 Ru1 121.9(8)
C7 N2 C6 127.1(11)
C7 N3 C14 109.3(9)
C7 N3 Ru1 126.1(7)
C14 N3 Ru1 124.1(8)
C14 N4 C15 124.2(10)
C15 N5 C19 123.1(10)
C15 N5 Ru1 131.7(8)
C19 N5 Ru1 104.9(8)
C52 N6 C56 117.0(10)
C52 N6 Ru2 121.5(8)
C56 N6 Ru2 121.5(8)
C57 N7 C56 127.6(11)
C57 N8 C64 110.5(9)
C57 N8 Ru2 125.8(8)
C64 N8 Ru2 123.4(8)
C64 N9 C65 122.7(10)
C69 N10 C65 123.0(10)
C69 N10 Ru2 105.1(7)
C65 N10 Ru2 131.4(8)
C2 C1 H1A 109.5
C2 C1 H1B 109.5
H1A C1 H1B 109.5
C2 C1 H1C 109.5
H1A C1 H1C 109.5
H1B C1 H1C 109.5
N1 C2 C3 121.6(11)
N1 C2 C1 118.5(10)
C3 C2 C1 119.8(10)
C2 C3 C4 120.9(10)
C2 C3 H3 119.6
C4 C3 H3 119.6
C5 C4 C3 118.0(11)
C5 C4 H4 121.0
C3 C4 H4 121.0
C4 C5 C6 120.5(11)
C4 C5 H5 119.8
C6 C5 H5 119.8
N1 C6 N2 127.4(11)
N1 C6 C5 121.5(10)
N2 C6 C5 110.8(11)
N2 C7 N3 127.4(10)
N2 C7 C8 123.2(10)
N3 C7 C8 109.4(10)
C9 C8 C13 121.2(11)
C9 C8 C7 132.1(11)
C13 C8 C7 106.7(10)
C10 C9 C8 117.5(12)
C10 C9 H9 121.2
C8 C9 H9 121.2
C9 C10 C11 121.3(12)
C9 C10 H10 119.4
C11 C10 H10 119.4
C10 C11 C12 121.3(11)
C10 C11 H11 119.4
C12 C11 H11 119.4
C13 C12 C11 117.2(12)
C13 C12 H12 121.4
C11 C12 H12 121.4
C12 C13 C8 121.6(11)
C12 C13 C14 131.0(12)
C8 C13 C14 107.4(10)
N4 C14 N3 130.2(10)
N4 C14 C13 122.7(10)
N3 C14 C13 107.1(10)
N5 C15 N4 121.4(10)
N5 C15 C16 118.6(10)
N4 C15 C16 120.0(10)
C17 C16 C15 119.4(11)
C17 C16 H16 120.3
C15 C16 H16 120.3
C18 C17 C16 120.4(12)
C18 C17 H17 119.8
C16 C17 H17 119.8
C17 C18 C19 120.3(11)
C17 C18 H18 119.8
C19 C18 H18 119.8
N5 C19 C18 117.4(10)
N5 C19 C20 110.9(11)
C18 C19 C20 131.7(11)
C19 C20 B1 113.4(10)
C19 C20 B2 117.2(11)
B1 C20 B2 123.2(11)
C19 C20 Ru1 82.0(7)
B1 C20 Ru1 73.8(7)
B2 C20 Ru1 135.9(8)
O2 C21 C26 110.5(10)
O2 C21 C25 107.2(9)
C26 C21 C25 110.1(11)
O2 C21 C22 103.1(9)
C26 C21 C22 113.0(10)
C25 C21 C22 112.6(10)
O1 C22 C28 110.4(10)
O1 C22 C27 104.2(10)
C28 C22 C27 109.3(10)
O1 C22 C21 102.9(9)
C28 C22 C21 115.8(10)
C27 C22 C21 113.3(9)
O3 C23 C29 108.8(12)
O3 C23 C30 106.0(10)
C29 C23 C30 111.4(13)
O3 C23 C24 102.3(9)
C29 C23 C24 114.6(11)
C30 C23 C24 112.9(13)
O4 C24 C32 109.5(10)
O4 C24 C31 106.8(10)
C32 C24 C31 109.4(12)
O4 C24 C23 101.9(9)
C32 C24 C23 115.1(11)
C31 C24 C23 113.5(11)
C21 C25 H25A 109.5
C21 C25 H25B 109.5
H25A C25 H25B 109.5
C21 C25 H25C 109.5
H25A C25 H25C 109.5
H25B C25 H25C 109.5
C21 C26 H26A 109.5
C21 C26 H26B 109.5
H26A C26 H26B 109.5
C21 C26 H26C 109.5
H26A C26 H26C 109.5
H26B C26 H26C 109.5
C22 C27 H27A 109.5
C22 C27 H27B 109.5
H27A C27 H27B 109.5
C22 C27 H27C 109.5
H27A C27 H27C 109.5
H27B C27 H27C 109.5
C22 C28 H28A 109.5
C22 C28 H28B 109.5
H28A C28 H28B 109.5
C22 C28 H28C 109.5
H28A C28 H28C 109.5
H28B C28 H28C 109.5
C23 C29 H29A 109.5
C23 C29 H29B 109.5
H29A C29 H29B 109.5
C23 C29 H29C 109.5
H29A C29 H29C 109.5
H29B C29 H29C 109.5
C23 C30 H30A 109.5
C23 C30 H30B 109.5
H30A C30 H30B 109.5
C23 C30 H30C 109.5
H30A C30 H30C 109.5
H30B C30 H30C 109.5
C24 C31 H31A 109.5
C24 C31 H31B 109.5
H31A C31 H31B 109.5
C24 C31 H31C 109.5
H31A C31 H31C 109.5
H31B C31 H31C 109.5
C24 C32 H32A 109.5
C24 C32 H32B 109.5
H32A C32 H32B 109.5
C24 C32 H32C 109.5
H32A C32 H32C 109.5
H32B C32 H32C 109.5
C34 C33 C38 118.0(11)
C34 C33 P1 123.1(9)
C38 C33 P1 118.8(8)
C33 C34 C35 120.7(11)
C33 C34 H34 119.7
C35 C34 H34 119.7
C36 C35 C34 119.2(11)
C36 C35 H35 120.4
C34 C35 H35 120.4
C37 C36 C35 120.1(12)
C37 C36 H36 120.0
C35 C36 H36 120.0
C38 C37 C36 119.2(11)
C38 C37 H37 120.4
C36 C37 H37 120.4
C37 C38 C33 122.8(10)
C37 C38 H38 118.6
C33 C38 H38 118.6
C44 C39 C40 117.2(11)
C44 C39 P1 127.6(10)
C40 C39 P1 115.2(9)
C41 C40 C39 121.9(12)
C41 C40 H40 119.0
C39 C40 H40 119.0
C42 C41 C40 119.7(12)
C42 C41 H41 120.2
C40 C41 H41 120.2
C41 C42 C43 120.9(11)
C41 C42 H42 119.5
C43 C42 H42 119.5
C42 C43 C44 119.3(12)
C42 C43 H43 120.3
C44 C43 H43 120.3
C39 C44 C43 121.0(12)
C39 C44 H44 119.5
C43 C44 H44 119.5
C46 C45 C50 118.2(10)
C46 C45 P1 118.2(9)
C50 C45 P1 123.4(9)
C47 C46 C45 120.2(12)
C47 C46 H46 119.9
C45 C46 H46 119.9
C48 C47 C46 121.3(12)
C48 C47 H47 119.3
C46 C47 H47 119.3
C47 C48 C49 119.1(11)
C47 C48 H48 120.4
C49 C48 H48 120.4
C48 C49 C50 120.2(11)
C48 C49 H49 119.9
C50 C49 H49 119.9
C45 C50 C49 120.9(11)
C45 C50 H50 119.6
C49 C50 H50 119.6
C52 C51 H51A 109.5
C52 C51 H51B 109.5
H51A C51 H51B 109.5
C52 C51 H51C 109.5
H51A C51 H51C 109.5
H51B C51 H51C 109.5
N6 C52 C53 122.2(11)
N6 C52 C51 118.9(11)
C53 C52 C51 118.9(10)
C54 C53 C52 120.6(11)
C54 C53 H53 119.7
C52 C53 H53 119.7
C55 C54 C53 117.9(13)
C55 C54 H54 121.1
C53 C54 H54 121.1
C54 C55 C56 121.6(13)
C54 C55 H55 119.2
C56 C55 H55 119.2
N7 C56 N6 125.8(11)
N7 C56 C55 113.8(11)
N6 C56 C55 120.4(11)
N7 C57 N8 128.5(11)
N7 C57 C58 122.5(12)
N8 C57 C58 109.0(10)
C63 C58 C59 121.9(11)
C63 C58 C57 106.1(11)
C59 C58 C57 131.9(12)
C60 C59 C58 116.6(13)
C60 C59 H59 121.7
C58 C59 H59 121.7
C61 C60 C59 122.2(13)
C61 C60 H60 118.9
C59 C60 H60 118.9
C60 C61 C62 120.9(12)
C60 C61 H61 119.6
C62 C61 H61 119.6
C63 C62 C61 117.4(12)
C63 C62 H62 121.3
C61 C62 H62 121.3
C58 C63 C62 120.9(11)
C58 C63 C64 107.2(10)
C62 C63 C64 131.8(12)
N9 C64 N8 131.1(10)
N9 C64 C63 121.7(10)
N8 C64 C63 107.2(10)
N10 C65 N9 122.4(11)
N10 C65 C66 118.9(11)
N9 C65 C66 118.7(10)
C67 C66 C65 119.3(11)
C67 C66 H66 120.4
C65 C66 H66 120.4
C66 C67 C68 121.1(12)
C66 C67 H67 119.4
C68 C67 H67 119.4
C67 C68 C69 117.1(11)
C67 C68 H68 121.5
C69 C68 H68 121.5
N10 C69 C68 119.7(10)
N10 C69 C70 111.9(10)
C68 C69 C70 128.3(10)
C69 C70 B3 110.8(10)
C69 C70 B4 118.1(11)
B3 C70 B4 124.2(11)
C69 C70 Ru2 80.9(6)
B3 C70 Ru2 73.8(7)
B4 C70 Ru2 137.2(8)
O8 C71 C75 107.6(10)
O8 C71 C76 108.7(10)
C75 C71 C76 110.0(12)
O8 C71 C72 102.6(10)
C75 C71 C72 113.6(10)
C76 C71 C72 113.8(11)
O7 C72 C74 106.0(11)
O7 C72 C73 107.8(10)
C74 C72 C73 110.6(11)
O7 C72 C71 103.0(9)
C74 C72 C71 114.0(11)
C73 C72 C71 114.6(11)
C72 C73 H73A 109.5
C72 C73 H73B 109.5
H73A C73 H73B 109.5
C72 C73 H73C 109.5
H73A C73 H73C 109.5
H73B C73 H73C 109.5
C72 C74 H74A 109.5
C72 C74 H74B 109.5
H74A C74 H74B 109.5
C72 C74 H74C 109.5
H74A C74 H74C 109.5
H74B C74 H74C 109.5
C71 C75 H75A 109.5
C71 C75 H75B 109.5
H75A C75 H75B 109.5
C71 C75 H75C 109.5
H75A C75 H75C 109.5
H75B C75 H75C 109.5
C71 C76 H76A 109.5
C71 C76 H76B 109.5
H76A C76 H76B 109.5
C71 C76 H76C 109.5
H76A C76 H76C 109.5
H76B C76 H76C 109.5
O5 C77 C79 108.7(10)
O5 C77 C80 107.5(9)
C79 C77 C80 110.2(12)
O5 C77 C78 101.2(10)
C79 C77 C78 116.0(11)
C80 C77 C78 112.6(12)
O6 C78 C82 110.6(12)
O6 C78 C81 106.3(11)
C82 C78 C81 109.3(12)
O6 C78 C77 102.5(9)
C82 C78 C77 116.0(12)
C81 C78 C77 111.6(13)
C77 C79 H79A 109.5
C77 C79 H79B 109.5
H79A C79 H79B 109.5
C77 C79 H79C 109.5
H79A C79 H79C 109.5
H79B C79 H79C 109.5
C77 C80 H80A 109.5
C77 C80 H80B 109.5
H80A C80 H80B 109.5
C77 C80 H80C 109.5
H80A C80 H80C 109.5
H80B C80 H80C 109.5
C78 C81 H81A 109.5
C78 C81 H81B 109.5
H81A C81 H81B 109.5
C78 C81 H81C 109.5
H81A C81 H81C 109.5
H81B C81 H81C 109.5
C78 C82 H82A 109.5
C78 C82 H82B 109.5
H82A C82 H82B 109.5
C78 C82 H82C 109.5
H82A C82 H82C 109.5
H82B C82 H82C 109.5
C88 C83 C84 118.8(12)
C88 C83 P2 119.6(9)
C84 C83 P2 121.6(9)
C85 C84 C83 120.1(11)
C85 C84 H84 120.0
C83 C84 H84 120.0
C84 C85 C86 121.4(11)
C84 C85 H85 119.3
C86 C85 H85 119.3
C85 C86 C87 118.5(12)
C85 C86 H86 120.7
C87 C86 H86 120.7
C88 C87 C86 120.6(12)
C88 C87 H87 119.7
C86 C87 H87 119.7
C87 C88 C83 120.6(11)
C87 C88 H88 119.7
C83 C88 H88 119.7
C90 C89 C94 117.0(11)
C90 C89 P2 127.3(10)
C94 C89 P2 115.7(9)
C91 C90 C89 121.8(14)
C91 C90 H90 119.1
C89 C90 H90 119.1
C90 C91 C92 119.0(13)
C90 C91 H91 120.5
C92 C91 H91 120.5
C93 C92 C91 120.8(12)
C93 C92 H92 119.6
C91 C92 H92 119.6
C92 C93 C94 120.3(13)
C92 C93 H93 119.9
C94 C93 H93 119.9
C93 C94 C89 121.1(12)
C93 C94 H94 119.5
C89 C94 H94 119.5
C100 C95 C96 118.0(11)
C100 C95 P2 120.1(10)
C96 C95 P2 121.8(9)
C95 C96 C97 121.1(12)
C95 C96 H96 119.5
C97 C96 H96 119.5
C98 C97 C96 119.3(13)
C98 C97 H97 120.3
C96 C97 H97 120.3
C97 C98 C99 120.4(12)
C97 C98 H98 119.8
C99 C98 H98 119.8
C98 C99 C100 119.9(12)
C98 C99 H99 120.1
C100 C99 H99 120.1
C95 C100 C99 121.2(12)
C95 C100 H100 119.4
C99 C100 H100 119.4
C102 C101 C106 119.1(14)
C102 C101 H101 120.5
C106 C101 H101 120.5
C103 C102 C101 121.2(16)
C103 C102 H102 119.4
C101 C102 H102 119.4
C102 C103 C104 119.5(15)
C102 C103 H103 120.2
C104 C103 H103 120.2
C105 C104 C103 120.1(14)
C105 C104 H104 120.0
C103 C104 H104 120.0
C106 C105 C104 119.1(15)
C106 C105 H105 120.4
C104 C105 H105 120.4
C105 C106 C101 120.9(16)
C105 C106 H106 119.5
C101 C106 H106 119.5
C108 C107 C112 120.1(14)
C108 C107 H107 119.9
C112 C107 H107 119.9
C109 C108 C107 120.0(14)
C109 C108 H108 120.0
C107 C108 H108 120.0
C108 C109 C110 119.9(15)
C108 C109 H109 120.0
C110 C109 H109 120.0
C109 C110 C111 120.7(14)
C109 C110 H110 119.6
C111 C110 H110 119.6
C110 C111 C112 120.0(14)
C110 C111 H111 120.0
C112 C111 H111 120.0
C111 C112 C107 119.2(15)
C111 C112 H112 120.4
C107 C112 H112 120.4
C114 C113 C118 119.6(14)
C114 C113 H113 120.2
C118 C113 H113 120.2
C113 C114 C115 119.4(13)
C113 C114 H114 120.3
C115 C114 H114 120.3
C116 C115 C114 120.7(14)
C116 C115 H115 119.6
C114 C115 H115 119.6
C117 C116 C115 120.0(13)
C117 C116 H116 120.0
C115 C116 H116 120.0
C116 C117 C118 120.2(13)
C116 C117 H117 119.9
C118 C117 H117 119.9
C117 C118 C113 120.1(14)
C117 C118 H118 120.0
C113 C118 H118 120.0
O2 B1 O1 109.5(11)
O2 B1 C20 130.1(11)
O1 B1 C20 120.2(11)
O4 B2 O3 112.6(10)
O4 B2 C20 123.1(11)
O3 B2 C20 124.1(12)
O8 B3 O7 109.4(11)
O8 B3 C70 132.0(11)
O7 B3 C70 118.5(10)
O5 B4 O6 112.6(10)
O5 B4 C70 122.8(11)
O6 B4 C70 124.4(12)

loop_
_geom_bond_atom_site_label_1
_geom_bond_atom_site_label_2
_geom_bond_distance
Ru1 N3 1.985(10)
Ru1 N5 1.999(10)
Ru1 N1 2.143(10)
Ru1 P1 2.260(3)
Ru1 O1 2.315(8)
Ru1 C20 2.481(11)
Ru2 N8 1.989(10)
Ru2 N10 1.992(10)
Ru2 N6 2.127(10)
Ru2 P2 2.251(3)
Ru2 O7 2.252(8)
Ru2 C70 2.477(12)
P1 C33 1.826(13)
P1 C45 1.841(11)
P1 C39 1.845(13)
P2 C83 1.838(13)
P2 C89 1.834(12)
P2 C95 1.843(13)
O1 B1 1.412(15)
O1 C22 1.449(15)
O2 B1 1.387(16)
O2 C21 1.445(16)
O3 B2 1.375(15)
O3 C23 1.468(15)
O4 B2 1.370(17)
O4 C24 1.458(13)
O5 B4 1.365(17)
O5 C77 1.467(13)
O6 B4 1.380(15)
O6 C78 1.446(16)
O7 B3 1.409(15)
O7 C72 1.435(16)
O8 B3 1.398(16)
O8 C71 1.460(15)
N1 C6 1.366(16)
N1 C2 1.378(14)
N2 C7 1.324(15)
N2 C6 1.383(15)
N3 C7 1.361(15)
N3 C14 1.407(14)
N4 C14 1.284(16)
N4 C15 1.390(15)
N5 C15 1.351(14)
N5 C19 1.372(15)
N6 C52 1.378(15)
N6 C56 1.386(16)
N7 C57 1.306(16)
N7 C56 1.370(15)
N8 C57 1.341(16)
N8 C64 1.381(15)
N9 C64 1.319(16)
N9 C65 1.384(14)
N10 C69 1.341(14)
N10 C65 1.345(15)
C1 C2 1.493(17)
C1 H1A 0.9800
C1 H1B 0.9800
C1 H1C 0.9800
C2 C3 1.384(17)
C3 C4 1.391(17)
C3 H3 0.9500
C4 C5 1.363(17)
C4 H4 0.9500
C5 C6 1.414(17)
C5 H5 0.9500
C7 C8 1.465(15)
C8 C9 1.391(17)
C8 C13 1.397(17)
C9 C10 1.383(18)
C9 H9 0.9500
C10 C11 1.389(19)
C10 H10 0.9500
C11 C12 1.405(17)
C11 H11 0.9500
C12 C13 1.375(16)
C12 H12 0.9500
C13 C14 1.473(15)
C15 C16 1.396(16)
C16 C17 1.379(17)
C16 H16 0.9500
C17 C18 1.372(18)
C17 H17 0.9500
C18 C19 1.396(18)
C18 H18 0.9500
C19 C20 1.464(16)
C20 B1 1.511(18)
C20 B2 1.557(17)
C21 C26 1.506(16)
C21 C25 1.534(16)
C21 C22 1.590(16)
C22 C28 1.502(17)
C22 C27 1.544(17)
C23 C29 1.504(19)
C23 C30 1.52(2)
C23 C24 1.553(18)
C24 C32 1.50(2)
C24 C31 1.500(17)
C25 H25A 0.9800
C25 H25B 0.9800
C25 H25C 0.9800
C26 H26A 0.9800
C26 H26B 0.9800
C26 H26C 0.9800
C27 H27A 0.9800
C27 H27B 0.9800
C27 H27C 0.9800
C28 H28A 0.9800
C28 H28B 0.9800
C28 H28C 0.9800
C29 H29A 0.9800
C29 H29B 0.9800
C29 H29C 0.9800
C30 H30A 0.9800
C30 H30B 0.9800
C30 H30C 0.9800
C31 H31A 0.9800
C31 H31B 0.9800
C31 H31C 0.9800
C32 H32A 0.9800
C32 H32B 0.9800
C32 H32C 0.9800
C33 C34 1.391(16)
C33 C38 1.391(16)
C34 C35 1.401(19)
C34 H34 0.9500
C35 C36 1.399(17)
C35 H35 0.9500
C36 C37 1.397(16)
C36 H36 0.9500
C37 C38 1.358(18)
C37 H37 0.9500
C38 H38 0.9500
C39 C44 1.391(18)
C39 C40 1.412(18)
C40 C41 1.382(16)
C40 H40 0.9500
C41 C42 1.36(2)
C41 H41 0.9500
C42 C43 1.39(2)
C42 H42 0.9500
C43 C44 1.400(18)
C43 H43 0.9500
C44 H44 0.9500
C45 C46 1.397(17)
C45 C50 1.399(17)
C46 C47 1.395(16)
C46 H46 0.9500
C47 C48 1.378(19)
C47 H47 0.9500
C48 C49 1.386(18)
C48 H48 0.9500
C49 C50 1.398(16)
C49 H49 0.9500
C50 H50 0.9500
C51 C52 1.494(17)
C51 H51A 0.9800
C51 H51B 0.9800
C51 H51C 0.9800
C52 C53 1.386(18)
C53 C54 1.384(19)
C53 H53 0.9500
C54 C55 1.364(18)
C54 H54 0.9500
C55 C56 1.406(18)
C55 H55 0.9500
C57 C58 1.478(16)
C58 C63 1.389(18)
C58 C59 1.395(17)
C59 C60 1.386(18)
C59 H59 0.9500
C60 C61 1.39(2)
C60 H60 0.9500
C61 C62 1.399(18)
C61 H61 0.9500
C62 C63 1.390(16)
C62 H62 0.9500
C63 C64 1.478(15)
C65 C66 1.395(17)
C66 C67 1.382(18)
C66 H66 0.9500
C67 C68 1.395(17)
C67 H67 0.9500
C68 C69 1.420(16)
C68 H68 0.9500
C69 C70 1.477(16)
C70 B3 1.508(19)
C70 B4 1.554(17)
C71 C75 1.514(19)
C71 C76 1.515(19)
C71 C72 1.581(17)
C72 C74 1.481(18)
C72 C73 1.539(18)
C73 H73A 0.9800
C73 H73B 0.9800
C73 H73C 0.9800
C74 H74A 0.9800
C74 H74B 0.9800
C74 H74C 0.9800
C75 H75A 0.9800
C75 H75B 0.9800
C75 H75C 0.9800
C76 H76A 0.9800
C76 H76B 0.9800
C76 H76C 0.9800
C77 C79 1.505(19)
C77 C80 1.512(18)
C77 C78 1.562(18)
C78 C82 1.48(2)
C78 C81 1.55(2)
C79 H79A 0.9800
C79 H79B 0.9800
C79 H79C 0.9800
C80 H80A 0.9800
C80 H80B 0.9800
C80 H80C 0.9800
C81 H81A 0.9800
C81 H81B 0.9800
C81 H81C 0.9800
C82 H82A 0.9800
C82 H82B 0.9800
C82 H82C 0.9800
C83 C88 1.396(16)
C83 C84 1.403(16)
C84 C85 1.376(19)
C84 H84 0.9500
C85 C86 1.377(17)
C85 H85 0.9500
C86 C87 1.410(19)
C86 H86 0.9500
C87 C88 1.366(19)
C87 H87 0.9500
C88 H88 0.9500
C89 C90 1.406(18)
C89 C94 1.409(18)
C90 C91 1.388(19)
C90 H90 0.9500
C91 C92 1.39(2)
C91 H91 0.9500
C92 C93 1.37(2)
C92 H92 0.9500
C93 C94 1.386(18)
C93 H93 0.9500
C94 H94 0.9500
C95 C100 1.382(17)
C95 C96 1.396(18)
C96 C97 1.398(17)
C96 H96 0.9500
C97 C98 1.377(19)
C97 H97 0.9500
C98 C99 1.38(2)
C98 H98 0.9500
C99 C100 1.390(17)
C99 H99 0.9500
C100 H100 0.9500
C101 C102 1.38(3)
C101 C106 1.39(3)
C101 H101 0.9500
C102 C103 1.37(2)
C102 H102 0.9500
C103 C104 1.40(2)
C103 H103 0.9500
C104 C105 1.39(2)
C104 H104 0.9500
C105 C106 1.38(2)
C105 H105 0.9500
C106 H106 0.9500
C107 C108 1.38(2)
C107 C112 1.39(2)
C107 H107 0.9500
C108 C109 1.37(2)
C108 H108 0.9500
C109 C110 1.37(2)
C109 H109 0.9500
C110 C111 1.38(2)
C110 H110 0.9500
C111 C112 1.38(2)
C111 H111 0.9500
C112 H112 0.9500
C113 C114 1.37(2)
C113 C118 1.39(2)
C113 H113 0.9500
C114 C115 1.39(2)
C114 H114 0.9500
C115 C116 1.37(2)
C115 H115 0.9500
C116 C117 1.36(2)
C116 H116 0.9500
C117 C118 1.38(2)
C117 H117 0.9500
C118 H118 0.9500

loop_
_geom_torsion_atom_site_label_1
_geom_torsion_atom_site_label_2
_geom_torsion_atom_site_label_3
_geom_torsion_atom_site_label_4
_geom_torsion
C6 N1 C2 C3 0.8(16)
Ru1 N1 C2 C3 179.1(8)
C6 N1 C2 C1 -179.8(10)
Ru1 N1 C2 C1 -1.4(14)
N1 C2 C3 C4 -0.1(18)
C1 C2 C3 C4 -179.5(11)
C2 C3 C4 C5 -1.1(18)
C3 C4 C5 C6 1.6(18)
C2 N1 C6 N2 174.4(11)
Ru1 N1 C6 N2 -4.0(16)
C2 N1 C6 C5 -0.3(16)
Ru1 N1 C6 C5 -178.7(9)
C7 N2 C6 N1 4(2)
C7 N2 C6 C5 178.7(11)
C4 C5 C6 N1 -0.9(18)
C4 C5 C6 N2 -176.4(11)
C6 N2 C7 N3 2(2)
C6 N2 C7 C8 -175.8(11)
C14 N3 C7 N2 -178.2(11)
Ru1 N3 C7 N2 -5.3(17)
C14 N3 C7 C8 -0.4(12)
Ru1 N3 C7 C8 172.5(7)
N2 C7 C8 C9 -1(2)
N3 C7 C8 C9 -178.8(13)
N2 C7 C8 C13 176.4(11)
N3 C7 C8 C13 -1.5(13)
C13 C8 C9 C10 -1.8(18)
C7 C8 C9 C10 175.2(12)
C8 C9 C10 C11 0.3(19)
C9 C10 C11 C12 1(2)
C10 C11 C12 C13 -0.6(19)
C11 C12 C13 C8 -1.0(18)
C11 C12 C13 C14 -178.6(12)
C9 C8 C13 C12 2.2(19)
C7 C8 C13 C12 -175.4(11)
C9 C8 C13 C14 -179.6(11)
C7 C8 C13 C14 2.7(13)
C15 N4 C14 N3 2(2)
C15 N4 C14 C13 -178.0(11)
C7 N3 C14 N4 -178.1(12)
Ru1 N3 C14 N4 8.9(18)
C7 N3 C14 C13 2.1(12)
Ru1 N3 C14 C13 -171.0(7)
C12 C13 C14 N4 -5(2)
C8 C13 C14 N4 177.1(11)
C12 C13 C14 N3 174.9(12)
C8 C13 C14 N3 -3.0(13)
C19 N5 C15 N4 171.3(11)
Ru1 N5 C15 N4 -2.7(18)
C19 N5 C15 C16 -8.2(18)
Ru1 N5 C15 C16 177.8(9)
C14 N4 C15 N5 -5.6(19)
C14 N4 C15 C16 173.9(12)
N5 C15 C16 C17 1.7(18)
N4 C15 C16 C17 -177.7(12)
C15 C16 C17 C18 3.5(19)
C16 C17 C18 C19 -3(2)
C15 N5 C19 C18 9.0(18)
Ru1 N5 C19 C18 -175.6(10)
C15 N5 C19 C20 -169.4(11)
Ru1 N5 C19 C20 5.9(11)
C17 C18 C19 N5 -3.4(19)
C17 C18 C19 C20 174.6(13)
N5 C19 C20 B1 63.8(13)
C18 C19 C20 B1 -114.4(15)
N5 C19 C20 B2 -142.7(11)
C18 C19 C20 B2 39.1(19)
N5 C19 C20 Ru1 -4.7(9)
C18 C19 C20 Ru1 177.2(14)
B1 O2 C21 C26 -105.4(11)
B1 O2 C21 C25 134.6(10)
B1 O2 C21 C22 15.6(11)
B1 O1 C22 C28 140.0(10)
Ru1 O1 C22 C28 36.9(15)
B1 O1 C22 C27 -102.7(10)
Ru1 O1 C22 C27 154.2(9)
B1 O1 C22 C21 15.8(11)
Ru1 O1 C22 C21 -87.3(12)
O2 C21 C22 O1 -18.5(10)
C26 C21 C22 O1 100.8(11)
C25 C21 C22 O1 -133.7(11)
O2 C21 C22 C28 -139.1(11)
C26 C21 C22 C28 -19.8(16)
C25 C21 C22 C28 105.7(13)
O2 C21 C22 C27 93.4(11)
C26 C21 C22 C27 -147.4(11)
C25 C21 C22 C27 -21.8(16)
B2 O3 C23 C29 -146.1(12)
B2 O3 C23 C30 94.0(13)
B2 O3 C23 C24 -24.4(12)
B2 O4 C24 C32 -146.4(11)
B2 O4 C24 C31 95.2(12)
B2 O4 C24 C23 -24.1(12)
O3 C23 C24 O4 29.1(11)
C29 C23 C24 O4 146.6(12)
C30 C23 C24 O4 -84.4(12)
O3 C23 C24 C32 147.5(10)
C29 C23 C24 C32 -95.0(15)
C30 C23 C24 C32 33.9(14)
O3 C23 C24 C31 -85.3(12)
C29 C23 C24 C31 32.2(16)
C30 C23 C24 C31 161.1(11)
C45 P1 C33 C34 121.1(10)
C39 P1 C33 C34 -129.4(10)
Ru1 P1 C33 C34 -6.3(11)
C45 P1 C33 C38 -56.9(10)
C39 P1 C33 C38 52.5(10)
Ru1 P1 C33 C38 175.7(7)
C38 C33 C34 C35 -0.3(16)
P1 C33 C34 C35 -178.3(9)
C33 C34 C35 C36 1.6(17)
C34 C35 C36 C37 -2.3(17)
C35 C36 C37 C38 1.7(17)
C36 C37 C38 C33 -0.4(18)
C34 C33 C38 C37 -0.3(17)
P1 C33 C38 C37 177.9(9)
C33 P1 C39 C44 -129.7(11)
C45 P1 C39 C44 -27.6(13)
Ru1 P1 C39 C44 99.8(11)
C33 P1 C39 C40 54.4(10)
C45 P1 C39 C40 156.5(9)
Ru1 P1 C39 C40 -76.1(10)
C44 C39 C40 C41 -0.3(18)
P1 C39 C40 C41 176.1(10)
C39 C40 C41 C42 0(2)
C40 C41 C42 C43 1(2)
C41 C42 C43 C44 -2(2)
C40 C39 C44 C43 -0.3(19)
P1 C39 C44 C43 -176.1(10)
C42 C43 C44 C39 1(2)
C33 P1 C45 C46 -32.5(10)
C39 P1 C45 C46 -132.7(10)
Ru1 P1 C45 C46 100.7(10)
C33 P1 C45 C50 152.6(10)
C39 P1 C45 C50 52.3(11)
Ru1 P1 C45 C50 -74.3(10)
C50 C45 C46 C47 -2.0(18)
P1 C45 C46 C47 -177.2(10)
C45 C46 C47 C48 0.5(19)
C46 C47 C48 C49 0.2(19)
C47 C48 C49 C50 0.6(19)
C46 C45 C50 C49 2.8(17)
P1 C45 C50 C49 177.8(9)
C48 C49 C50 C45 -2.2(19)
C56 N6 C52 C53 4.1(17)
Ru2 N6 C52 C53 -176.7(9)
C56 N6 C52 C51 -179.0(11)
Ru2 N6 C52 C51 0.1(15)
N6 C52 C53 C54 1(2)
C51 C52 C53 C54 -176.0(12)
C52 C53 C54 C55 -3(2)
C53 C54 C55 C56 1(2)
C57 N7 C56 N6 2(2)
C57 N7 C56 C55 -176.8(13)
C52 N6 C56 N7 174.4(11)
Ru2 N6 C56 N7 -4.7(17)
C52 N6 C56 C55 -6.5(17)
Ru2 N6 C56 C55 174.3(9)
C54 C55 C56 N7 -176.6(13)
C54 C55 C56 N6 4(2)
C56 N7 C57 N8 5(2)
C56 N7 C57 C58 -176.7(12)
C64 N8 C57 N7 178.3(12)
Ru2 N8 C57 N7 -8(2)
C64 N8 C57 C58 -0.4(14)
Ru2 N8 C57 C58 173.4(8)
N7 C57 C58 C63 -179.6(12)
N8 C57 C58 C63 -0.8(14)
N7 C57 C58 C59 1(2)
N8 C57 C58 C59 179.6(13)
C63 C58 C59 C60 -3(2)
C57 C58 C59 C60 176.7(13)
C58 C59 C60 C61 -1(2)
C59 C60 C61 C62 4(2)
C60 C61 C62 C63 -2(2)
C59 C58 C63 C62 4.8(19)
C57 C58 C63 C62 -174.8(11)
C59 C58 C63 C64 -178.8(12)
C57 C58 C63 C64 1.6(13)
C61 C62 C63 C58 -2.3(18)
C61 C62 C63 C64 -177.7(13)
C65 N9 C64 N8 0(2)
C65 N9 C64 C63 -176.4(11)
C57 N8 C64 N9 -175.3(13)
Ru2 N8 C64 N9 10.6(19)
C57 N8 C64 C63 1.4(14)
Ru2 N8 C64 C63 -172.6(8)
C58 C63 C64 N9 175.2(11)
C62 C63 C64 N9 -9(2)
C58 C63 C64 N8 -1.9(13)
C62 C63 C64 N8 173.9(12)
C69 N10 C65 N9 169.0(11)
Ru2 N10 C65 N9 -0.8(18)
C69 N10 C65 C66 -10.4(18)
Ru2 N10 C65 C66 179.8(9)
C64 N9 C65 N10 -5.3(18)
C64 N9 C65 C66 174.0(12)
N10 C65 C66 C67 2.9(19)
N9 C65 C66 C67 -176.4(12)
C65 C66 C67 C68 4(2)
C66 C67 C68 C69 -4.2(19)
C65 N10 C69 C68 10.3(18)
Ru2 N10 C69 C68 -177.6(9)
C65 N10 C69 C70 -167.3(11)
Ru2 N10 C69 C70 4.7(11)
C67 C68 C69 N10 -2.8(17)
C67 C68 C69 C70 174.4(12)
N10 C69 C70 B3 65.0(13)
C68 C69 C70 B3 -112.4(14)
N10 C69 C70 B4 -142.9(11)
C68 C69 C70 B4 39.7(17)
N10 C69 C70 Ru2 -3.7(9)
C68 C69 C70 Ru2 178.9(12)
B3 O8 C71 C75 136.2(11)
B3 O8 C71 C76 -104.8(12)
B3 O8 C71 C72 16.1(12)
B3 O7 C72 C74 -98.2(11)
Ru2 O7 C72 C74 152.2(11)
B3 O7 C72 C73 143.4(10)
Ru2 O7 C72 C73 33.8(18)
B3 O7 C72 C71 21.9(12)
Ru2 O7 C72 C71 -87.7(14)
O8 C71 C72 O7 -22.6(12)
C75 C71 C72 O7 -138.4(11)
C76 C71 C72 O7 94.7(12)
O8 C71 C72 C74 91.8(13)
C75 C71 C72 C74 -24.0(17)
C76 C71 C72 C74 -150.9(12)
O8 C71 C72 C73 -139.4(11)
C75 C71 C72 C73 104.9(13)
C76 C71 C72 C73 -22.1(15)
B4 O5 C77 C79 -147.8(11)
B4 O5 C77 C80 93.0(12)
B4 O5 C77 C78 -25.2(12)
B4 O6 C78 C82 -149.1(12)
B4 O6 C78 C81 92.4(12)
B4 O6 C78 C77 -24.9(13)
O5 C77 C78 O6 30.1(12)
C79 C77 C78 O6 147.5(11)
C80 C77 C78 O6 -84.3(12)
O5 C77 C78 C82 150.7(12)
C79 C77 C78 C82 -91.9(16)
C80 C77 C78 C82 36.3(17)
O5 C77 C78 C81 -83.3(12)
C79 C77 C78 C81 34.1(15)
C80 C77 C78 C81 162.3(11)
C89 P2 C83 C88 50.0(10)
C95 P2 C83 C88 -59.6(10)
Ru2 P2 C83 C88 173.5(7)
C89 P2 C83 C84 -133.3(10)
C95 P2 C83 C84 117.1(10)
Ru2 P2 C83 C84 -9.8(11)
C88 C83 C84 C85 -0.5(17)
P2 C83 C84 C85 -177.2(9)
C83 C84 C85 C86 1.4(18)
C84 C85 C86 C87 -2.2(18)
C85 C86 C87 C88 2.2(17)
C86 C87 C88 C83 -1.4(17)
C84 C83 C88 C87 0.5(17)
P2 C83 C88 C87 177.3(9)
C83 P2 C89 C90 -127.3(12)
C95 P2 C89 C90 -25.3(14)
Ru2 P2 C89 C90 102.6(12)
C83 P2 C89 C94 54.4(10)
C95 P2 C89 C94 156.3(10)
Ru2 P2 C89 C94 -75.7(10)
C94 C89 C90 C91 1(2)
P2 C89 C90 C91 -177.1(11)
C89 C90 C91 C92 1(2)
C90 C91 C92 C93 -2(2)
C91 C92 C93 C94 1(2)
C92 C93 C94 C89 2(2)
C90 C89 C94 C93 -2.5(19)
P2 C89 C94 C93 176.0(10)
C83 P2 C95 C100 -28.6(11)
C89 P2 C95 C100 -129.6(10)
Ru2 P2 C95 C100 103.5(10)
C83 P2 C95 C96 155.1(10)
C89 P2 C95 C96 54.1(12)
Ru2 P2 C95 C96 -72.8(11)
C100 C95 C96 C97 3.5(18)
P2 C95 C96 C97 179.9(10)
C95 C96 C97 C98 -4(2)
C96 C97 C98 C99 1(2)
C97 C98 C99 C100 2(2)
C96 C95 C100 C99 -0.4(18)
P2 C95 C100 C99 -176.8(10)
C98 C99 C100 C95 -2.5(19)
C106 C101 C102 C103 1(3)
C101 C102 C103 C104 1(3)
C102 C103 C104 C105 -2(2)
C103 C104 C105 C106 1(2)
C104 C105 C106 C101 2(3)
C102 C101 C106 C105 -2(3)
C112 C107 C108 C109 -1(2)
C107 C108 C109 C110 0(2)
C108 C109 C110 C111 1(2)
C109 C110 C111 C112 0(2)
C110 C111 C112 C107 -1(2)
C108 C107 C112 C111 1(2)
C118 C113 C114 C115 0(2)
C113 C114 C115 C116 -1(2)
C114 C115 C116 C117 1(2)
C115 C116 C117 C118 0(2)
C116 C117 C118 C113 -1(3)
C114 C113 C118 C117 1(2)
C21 O2 B1 O1 -6.4(12)
C21 O2 B1 C20 178.9(11)
C22 O1 B1 O2 -6.9(12)
Ru1 O1 B1 O2 137.8(8)
C22 O1 B1 C20 168.4(10)
Ru1 O1 B1 C20 -46.9(9)
C19 C20 B1 O2 145.1(11)
B2 C20 B1 O2 -6.6(18)
Ru1 C20 B1 O2 -141.3(12)
C19 C20 B1 O1 -29.1(14)
B2 C20 B1 O1 179.2(10)
Ru1 C20 B1 O1 44.5(9)
C24 O4 B2 O3 9.7(13)
C24 O4 B2 C20 -175.5(10)
C23 O3 B2 O4 10.4(13)
C23 O3 B2 C20 -164.3(11)
C19 C20 B2 O4 6.3(16)
B1 C20 B2 O4 157.0(11)
Ru1 C20 B2 O4 -101.7(14)
C19 C20 B2 O3 -179.6(11)
B1 C20 B2 O3 -28.9(17)
Ru1 C20 B2 O3 72.4(17)
C71 O8 B3 O7 -3.3(13)
C71 O8 B3 C70 179.5(13)
C72 O7 B3 O8 -12.8(13)
Ru2 O7 B3 O8 136.5(9)
C72 O7 B3 C70 164.8(11)
Ru2 O7 B3 C70 -45.9(10)
C69 C70 B3 O8 146.1(13)
B4 C70 B3 O8 -4(2)
Ru2 C70 B3 O8 -140.6(14)
C69 C70 B3 O7 -30.9(15)
B4 C70 B3 O7 179.0(10)
Ru2 C70 B3 O7 42.4(10)
C77 O5 B4 O6 11.0(13)
C77 O5 B4 C70 -174.6(10)
C78 O6 B4 O5 9.9(14)
C78 O6 B4 C70 -164.3(11)
C69 C70 B4 O5 4.0(16)
B3 C70 B4 O5 152.1(12)
Ru2 C70 B4 O5 -104.1(14)
C69 C70 B4 O6 177.7(11)
B3 C70 B4 O6 -34.2(18)
Ru2 C70 B4 O6 69.6(17)
